data_4112478
loop_
_publ_author_name
'Richard D. Adams'
'Burjor Captain'
'Wei Fu'
'Michael B. Hall'
'Josiah Manson'
'Mark D. Smith'
'Charles Edwin Webster'

_publ_section_title
;
 Bimetallic Cluster Complexes: The Synthesis, Structures, and Bonding of
 Ruthenium Carbonyl Cluster Complexes Containing Palladium and Platinum
 with the Bulky Tri-tert-butyl-phosphine Ligand
;
_journal_name_full 'Journal of the American Chemical Society'
_journal_page_first 5253
_journal_page_last 5267
_journal_paper_doi 10.1021/ja039541p
_journal_volume 126
_journal_year 2004
_chemical_formula_sum 'C45 H60 O14 P2 Pd2 Ru6'
_chemical_formula_weight 1706.09
_chemical_name_systematic
; 
 ? 
;
_space_group_IT_number 14
_symmetry_cell_setting monoclinic
_symmetry_space_group_name_Hall '-P 2yn'
_symmetry_space_group_name_H-M 'P 1 21/n 1'
_atom_sites_solution_hydrogens geom
_atom_sites_solution_primary direct
_atom_sites_solution_secondary difmap
_audit_creation_method SHELXL-97
_cell_angle_alpha 90.00
_cell_angle_beta 102.8920(10)
_cell_angle_gamma 90.00
_cell_formula_units_Z 4
_cell_length_a 15.2586(6)
_cell_length_b 16.2472(6)
_cell_length_c 22.7817(9)
_cell_measurement_reflns_used 4258
_cell_measurement_temperature 296(2)
_cell_measurement_theta_max 21.65
_cell_measurement_theta_min 2.20
_cell_volume 5505.4(4)
_computing_cell_refinement 'SAINT+ NT V6.02a (Bruker, 1998)'
_computing_data_collection 'SMART NT V5.619 (Bruker, 2000)'
_computing_data_reduction 'SAINT+ NT V6.02a'
_computing_molecular_graphics 'SHELXTL V5.1 (Sheldrick, 1997)'
_computing_publication_material 'SHELXTL V5.1'
_computing_structure_refinement 'SHELXL-97 (Sheldrick, 1997)'
_computing_structure_solution 'SHELXS-97 (Sheldrick, 1990)'
_diffrn_ambient_temperature 296(2)
_diffrn_measured_fraction_theta_full 0.999
_diffrn_measured_fraction_theta_max 0.999
_diffrn_measurement_device_type 'Bruker SMART APEX CCD diffractometer'
_diffrn_measurement_method 'omega scans'
_diffrn_radiation_monochromator graphite
_diffrn_radiation_source 'fine-focus sealed tube'
_diffrn_radiation_type MoK\a
_diffrn_radiation_wavelength 0.71073
_diffrn_reflns_av_R_equivalents 0.0580
_diffrn_reflns_av_sigmaI/netI 0.0635
_diffrn_reflns_limit_h_max 17
_diffrn_reflns_limit_h_min -18
_diffrn_reflns_limit_k_max 20
_diffrn_reflns_limit_k_min -19
_diffrn_reflns_limit_l_max 28
_diffrn_reflns_limit_l_min -20
_diffrn_reflns_number 35450
_diffrn_reflns_theta_full 26.02
_diffrn_reflns_theta_max 26.02
_diffrn_reflns_theta_min 1.55
_diffrn_standards_decay_% <1
_exptl_absorpt_coefficient_mu 2.353
_exptl_absorpt_correction_T_max 1.000
_exptl_absorpt_correction_T_min 0.846
_exptl_absorpt_correction_type SADABS
_exptl_absorpt_process_details '(SADABS, Bruker, 1997)'
_exptl_crystal_colour DarkRed
_exptl_crystal_density_diffrn 2.058
_exptl_crystal_description Plate
_exptl_crystal_F_000 3312
_exptl_crystal_size_max 0.20
_exptl_crystal_size_mid 0.08
_exptl_crystal_size_min 0.02
_refine_diff_density_max 0.832
_refine_diff_density_min -1.036
_refine_diff_density_rms 0.131
_refine_ls_extinction_method none
_refine_ls_goodness_of_fit_ref 1.002
_refine_ls_hydrogen_treatment mixed
_refine_ls_matrix_type full
_refine_ls_number_parameters 640
_refine_ls_number_reflns 10833
_refine_ls_number_restraints 0
_refine_ls_restrained_S_all 1.002
_refine_ls_R_factor_all 0.0752
_refine_ls_R_factor_gt 0.0462
_refine_ls_shift/su_max 0.002
_refine_ls_shift/su_mean 0.000
_refine_ls_structure_factor_coef Fsqd
_refine_ls_weighting_details 'calc w=1/[\s^2^(Fo^2^)+(0.0447P)^2^+0.0000P] where P=(Fo^2^+2Fc^2^)/3'
_refine_ls_weighting_scheme calc
_refine_ls_wR_factor_gt 0.0937
_refine_ls_wR_factor_ref 0.1044
_reflns_number_gt 7747
_reflns_number_total 10833
_reflns_threshold_expression >2sigma(I)
_cod_data_source_file ja039541psi20031119_092309.cif
_cod_data_source_block ru6bzpds
_cod_database_code 4112478

loop_
_symmetry_equiv_pos_as_xyz
'x, y, z'
'-x+1/2, y+1/2, -z+1/2'
'-x, -y, -z'
'x-1/2, -y-1/2, z-1/2'

loop_
_atom_site_label
_atom_site_type_symbol
_atom_site_fract_x
_atom_site_fract_y
_atom_site_fract_z
_atom_site_U_iso_or_equiv
_atom_site_adp_type
_atom_site_occupancy
_atom_site_symmetry_multiplicity
_atom_site_calc_flag
_atom_site_refinement_flags
Pd1 Pd 1.11158(4) 0.76139(3) 0.07377(2) 0.03964(14) Uani 1 1 d .
Pd2 Pd 0.81012(4) 0.67995(3) 0.16255(3) 0.04839(15) Uani 1 1 d .
Ru1 Ru 1.11282(4) 0.79361(3) 0.25839(3) 0.04006(14) Uani 1 1 d .
Ru2 Ru 0.98612(3) 0.77670(3) 0.14762(2) 0.03455(13) Uani 1 1 d .
Ru3 Ru 1.15624(4) 0.67029(3) 0.18089(3) 0.03870(14) Uani 1 1 d .
Ru4 Ru 1.10662(4) 0.62468(3) 0.29007(3) 0.04787(16) Uani 1 1 d .
Ru5 Ru 0.94705(4) 0.71690(3) 0.26345(3) 0.04170(15) Uani 1 1 d .
Ru6 Ru 0.98045(4) 0.60140(3) 0.17077(3) 0.03809(14) Uani 1 1 d .
P1 P 1.13884(12) 0.80271(10) -0.02186(8) 0.0371(4) Uani 1 1 d .
P2 P 0.65094(13) 0.68872(12) 0.11546(10) 0.0508(5) Uani 1 1 d .
O21 O 0.8895(4) 0.9263(3) 0.1787(3) 0.0733(17) Uani 1 1 d .
O22 O 0.8691(4) 0.7526(4) 0.0224(2) 0.0750(17) Uani 1 1 d .
O23 O 1.0826(4) 0.9237(3) 0.1088(3) 0.0650(16) Uani 1 1 d .
O31 O 1.3187(4) 0.7698(4) 0.1679(3) 0.084(2) Uani 1 1 d .
O32 O 1.1959(5) 0.5292(4) 0.1043(3) 0.103(2) Uani 1 1 d .
O33 O 1.3039(4) 0.5950(4) 0.2758(3) 0.0762(17) Uani 1 1 d .
O41 O 1.2332(5) 0.6475(5) 0.4105(3) 0.109(2) Uani 1 1 d .
O42 O 1.0948(6) 0.4463(4) 0.3219(4) 0.127(3) Uani 1 1 d .
O43 O 0.9940(6) 0.6434(6) 0.3869(3) 0.134(3) Uani 1 1 d .
O51 O 0.8940(6) 0.8589(4) 0.3311(4) 0.133(4) Uani 1 1 d .
O52 O 0.7803(6) 0.6405(7) 0.2881(3) 0.163(4) Uani 1 1 d .
O61 O 0.8105(4) 0.5044(4) 0.1675(4) 0.112(3) Uani 1 1 d .
O62 O 0.9578(5) 0.5728(4) 0.0367(3) 0.092(2) Uani 1 1 d .
O63 O 1.0367(6) 0.4242(4) 0.1885(4) 0.130(3) Uani 1 1 d .
C1 C 1.0472(4) 0.7009(3) 0.2168(3) 0.0322(14) Uani 1 1 d .
C2 C 1.2523(6) 0.8442(5) 0.2898(5) 0.070(2) Uani 1 1 d .
H2 H 1.3068 0.8217 0.2859 0.084 Uiso 1 1 calc R
C3 C 1.2194(7) 0.8285(5) 0.3395(5) 0.081(3) Uani 1 1 d .
H3 H 1.2522 0.7960 0.3703 0.097 Uiso 1 1 calc R
C4 C 1.1369(7) 0.8611(6) 0.3445(4) 0.077(3) Uani 1 1 d .
H4 H 1.1135 0.8479 0.3776 0.092 Uiso 1 1 calc R
C5 C 1.0891(6) 0.9132(5) 0.3001(5) 0.070(3) Uani 1 1 d .
H5 H 1.0350 0.9363 0.3040 0.084 Uiso 1 1 calc R
C6 C 1.1231(6) 0.9299(4) 0.2504(4) 0.067(2) Uani 1 1 d .
H6 H 1.0925 0.9650 0.2206 0.080 Uiso 1 1 calc R
C7 C 1.2032(6) 0.8942(4) 0.2451(4) 0.060(2) Uani 1 1 d .
H7 H 1.2247 0.9040 0.2106 0.072 Uiso 1 1 calc R
C21 C 0.9233(5) 0.8671(4) 0.1686(3) 0.0499(18) Uani 1 1 d .
C22 C 0.9102(5) 0.7592(5) 0.0707(4) 0.0511(18) Uani 1 1 d .
C23 C 1.0630(5) 0.8540(4) 0.1112(3) 0.0434(17) Uani 1 1 d .
C31 C 1.2546(6) 0.7343(4) 0.1690(4) 0.060(2) Uani 1 1 d .
C32 C 1.1800(6) 0.5832(5) 0.1311(4) 0.060(2) Uani 1 1 d .
C33 C 1.2305(6) 0.6163(4) 0.2527(4) 0.060(2) Uani 1 1 d .
C41 C 1.1864(6) 0.6407(5) 0.3647(4) 0.069(2) Uani 1 1 d .
C42 C 1.0992(7) 0.5140(5) 0.3087(4) 0.082(3) Uani 1 1 d .
C43 C 1.0000(7) 0.6581(6) 0.3380(4) 0.081(3) Uani 1 1 d .
C51 C 0.9126(7) 0.8058(5) 0.3041(5) 0.078(3) Uani 1 1 d .
C52 C 0.8353(7) 0.6676(7) 0.2675(4) 0.088(3) Uani 1 1 d .
C61 C 0.8549(5) 0.5624(5) 0.1657(4) 0.066(2) Uani 1 1 d .
C62 C 0.9658(6) 0.5864(5) 0.0864(4) 0.061(2) Uani 1 1 d .
C63 C 1.0173(6) 0.4924(5) 0.1839(4) 0.073(3) Uani 1 1 d .
C71 C 1.2209(5) 0.8920(4) -0.0154(3) 0.0515(19) Uani 1 1 d .
C72 C 1.2903(6) 0.8843(6) 0.0446(4) 0.078(3) Uani 1 1 d .
H72A H 1.3335 0.9280 0.0478 0.116 Uiso 1 1 calc R
H72B H 1.3205 0.8322 0.0460 0.116 Uiso 1 1 calc R
H72C H 1.2603 0.8878 0.0773 0.116 Uiso 1 1 calc R
C73 C 1.1741(6) 0.9743(4) -0.0126(4) 0.069(3) Uani 1 1 d .
H73A H 1.1433 0.9734 0.0198 0.104 Uiso 1 1 calc R
H73B H 1.1315 0.9837 -0.0499 0.104 Uiso 1 1 calc R
H73C H 1.2180 1.0176 -0.0060 0.104 Uiso 1 1 calc R
C74 C 1.2727(6) 0.8974(5) -0.0678(4) 0.077(3) Uani 1 1 d .
H74A H 1.2302 0.9017 -0.1057 0.115 Uiso 1 1 calc R
H74B H 1.3085 0.8487 -0.0677 0.115 Uiso 1 1 calc R
H74C H 1.3110 0.9449 -0.0620 0.115 Uiso 1 1 calc R
C75 C 1.0340(5) 0.8306(4) -0.0787(3) 0.0482(18) Uani 1 1 d .
C76 C 0.9763(5) 0.8901(4) -0.0495(3) 0.056(2) Uani 1 1 d .
H76A H 0.9590 0.8631 -0.0164 0.083 Uiso 1 1 calc R
H76B H 0.9235 0.9057 -0.0789 0.083 Uiso 1 1 calc R
H76C H 1.0108 0.9384 -0.0352 0.083 Uiso 1 1 calc R
C77 C 1.0484(6) 0.8720(5) -0.1372(3) 0.072(2) Uani 1 1 d .
H77A H 1.0867 0.8380 -0.1552 0.109 Uiso 1 1 calc R
H77B H 1.0759 0.9249 -0.1277 0.109 Uiso 1 1 calc R
H77C H 0.9914 0.8788 -0.1649 0.109 Uiso 1 1 calc R
C78 C 0.9748(5) 0.7540(5) -0.0970(4) 0.071(2) Uani 1 1 d .
H78A H 0.9172 0.7705 -0.1205 0.107 Uiso 1 1 calc R
H78B H 0.9669 0.7259 -0.0614 0.107 Uiso 1 1 calc R
H78C H 1.0033 0.7178 -0.1203 0.107 Uiso 1 1 calc R
C79 C 1.1902(5) 0.7070(4) -0.0498(3) 0.0495(19) Uani 1 1 d .
C80 C 1.2855(5) 0.6946(5) -0.0117(4) 0.081(3) Uani 1 1 d .
H80A H 1.3050 0.6395 -0.0170 0.121 Uiso 1 1 calc R
H80B H 1.2856 0.7035 0.0300 0.121 Uiso 1 1 calc R
H80C H 1.3255 0.7331 -0.0241 0.121 Uiso 1 1 calc R
C81 C 1.1937(6) 0.7049(4) -0.1161(4) 0.072(3) Uani 1 1 d .
H81A H 1.2272 0.7514 -0.1252 0.109 Uiso 1 1 calc R
H81B H 1.1337 0.7070 -0.1405 0.109 Uiso 1 1 calc R
H81C H 1.2224 0.6550 -0.1244 0.109 Uiso 1 1 calc R
C82 C 1.1365(6) 0.6319(4) -0.0362(4) 0.066(2) Uani 1 1 d .
H82A H 1.1693 0.5825 -0.0400 0.098 Uiso 1 1 calc R
H82B H 1.0793 0.6303 -0.0642 0.098 Uiso 1 1 calc R
H82C H 1.1275 0.6360 0.0041 0.098 Uiso 1 1 calc R
C85 C 0.6266(6) 0.8020(5) 0.0983(5) 0.072(3) Uani 1 1 d .
C86 C 0.6705(6) 0.8269(5) 0.0453(5) 0.092(3) Uani 1 1 d .
H86A H 0.6585 0.8839 0.0358 0.138 Uiso 1 1 calc R
H86B H 0.6458 0.7938 0.0107 0.138 Uiso 1 1 calc R
H86C H 0.7343 0.8183 0.0569 0.138 Uiso 1 1 calc R
C87 C 0.6707(7) 0.8520(5) 0.1564(5) 0.100(3) Uani 1 1 d .
H87A H 0.6594 0.9096 0.1492 0.150 Uiso 1 1 calc R
H87B H 0.7344 0.8424 0.1662 0.150 Uiso 1 1 calc R
H87C H 0.6454 0.8345 0.1893 0.150 Uiso 1 1 calc R
C88 C 0.5256(6) 0.8259(6) 0.0794(5) 0.095(3) Uani 1 1 d .
H88A H 0.4970 0.8148 0.1121 0.143 Uiso 1 1 calc R
H88B H 0.4971 0.7943 0.0449 0.143 Uiso 1 1 calc R
H88C H 0.5205 0.8835 0.0697 0.143 Uiso 1 1 calc R
C89 C 0.5709(6) 0.6481(5) 0.1621(4) 0.066(2) Uani 1 1 d .
C90 C 0.5682(8) 0.7133(7) 0.2134(4) 0.109(4) Uani 1 1 d .
H90A H 0.5315 0.6926 0.2393 0.164 Uiso 1 1 calc R
H90B H 0.5433 0.7641 0.1954 0.164 Uiso 1 1 calc R
H90C H 0.6281 0.7228 0.2365 0.164 Uiso 1 1 calc R
C91 C 0.4728(5) 0.6347(6) 0.1285(4) 0.086(3) Uani 1 1 d .
H91A H 0.4701 0.5908 0.0999 0.130 Uiso 1 1 calc R
H91B H 0.4499 0.6843 0.1078 0.130 Uiso 1 1 calc R
H91C H 0.4373 0.6205 0.1569 0.130 Uiso 1 1 calc R
C92 C 0.6073(6) 0.5700(5) 0.1933(4) 0.083(3) Uani 1 1 d .
H92A H 0.5749 0.5571 0.2238 0.125 Uiso 1 1 calc R
H92B H 0.6699 0.5771 0.2117 0.125 Uiso 1 1 calc R
H92C H 0.6003 0.5260 0.1646 0.125 Uiso 1 1 calc R
C93 C 0.6252(6) 0.6257(5) 0.0417(4) 0.064(2) Uani 1 1 d .
C94 C 0.5394(6) 0.6541(6) -0.0045(4) 0.091(3) Uani 1 1 d .
H94A H 0.5358 0.6259 -0.0420 0.136 Uiso 1 1 calc R
H94B H 0.5424 0.7124 -0.0108 0.136 Uiso 1 1 calc R
H94C H 0.4872 0.6416 0.0107 0.136 Uiso 1 1 calc R
C95 C 0.6176(7) 0.5352(5) 0.0555(5) 0.093(3) Uani 1 1 d .
H95A H 0.6177 0.5034 0.0200 0.139 Uiso 1 1 calc R
H95B H 0.5626 0.5256 0.0682 0.139 Uiso 1 1 calc R
H95C H 0.6676 0.5192 0.0870 0.139 Uiso 1 1 calc R
C96 C 0.7061(6) 0.6343(6) 0.0133(4) 0.083(3) Uani 1 1 d .
H96A H 0.7600 0.6214 0.0427 0.125 Uiso 1 1 calc R
H96B H 0.7095 0.6897 -0.0006 0.125 Uiso 1 1 calc R
H96C H 0.6999 0.5970 -0.0201 0.125 Uiso 1 1 calc R

loop_
_atom_site_aniso_label
_atom_site_aniso_U_11
_atom_site_aniso_U_22
_atom_site_aniso_U_33
_atom_site_aniso_U_23
_atom_site_aniso_U_13
_atom_site_aniso_U_12
Pd1 0.0446(3) 0.0386(3) 0.0386(3) 0.0002(2) 0.0155(3) 0.0004(2)
Pd2 0.0411(3) 0.0513(3) 0.0492(4) -0.0026(3) 0.0025(3) 0.0025(2)
Ru1 0.0379(3) 0.0403(3) 0.0410(3) -0.0047(3) 0.0066(3) -0.0039(2)
Ru2 0.0349(3) 0.0351(3) 0.0351(3) 0.0031(2) 0.0108(2) 0.0039(2)
Ru3 0.0355(3) 0.0390(3) 0.0420(3) 0.0030(3) 0.0094(3) 0.0077(2)
Ru4 0.0556(4) 0.0467(3) 0.0377(3) 0.0083(3) 0.0027(3) 0.0040(3)
Ru5 0.0395(3) 0.0518(3) 0.0352(3) -0.0049(3) 0.0114(3) -0.0053(3)
Ru6 0.0401(3) 0.0329(3) 0.0399(3) -0.0024(2) 0.0061(3) 0.0003(2)
P1 0.0394(10) 0.0384(9) 0.0369(10) -0.0036(8) 0.0158(8) 0.0011(7)
P2 0.0401(11) 0.0598(11) 0.0522(12) 0.0080(10) 0.0099(10) 0.0001(9)
O21 0.080(4) 0.053(3) 0.097(5) 0.000(3) 0.041(4) 0.019(3)
O22 0.056(4) 0.124(5) 0.041(3) 0.008(4) 0.001(3) -0.012(3)
O23 0.095(4) 0.041(3) 0.071(4) 0.001(3) 0.044(3) -0.002(3)
O31 0.052(4) 0.085(4) 0.124(6) -0.003(4) 0.038(4) -0.012(3)
O32 0.145(7) 0.080(4) 0.090(5) -0.021(4) 0.040(5) 0.035(4)
O33 0.061(4) 0.092(4) 0.068(4) 0.006(3) -0.001(3) 0.034(3)
O41 0.110(6) 0.138(6) 0.062(5) 0.008(5) -0.017(4) -0.003(5)
O42 0.198(9) 0.068(4) 0.105(6) 0.033(4) 0.015(6) -0.007(5)
O43 0.139(7) 0.207(9) 0.071(5) 0.064(6) 0.058(5) 0.063(6)
O51 0.155(8) 0.093(5) 0.193(9) -0.057(5) 0.131(7) -0.020(5)
O52 0.113(7) 0.317(13) 0.067(5) -0.024(7) 0.038(5) -0.118(8)
O61 0.069(4) 0.062(4) 0.213(9) -0.022(5) 0.045(5) -0.017(3)
O62 0.124(6) 0.107(5) 0.050(4) -0.034(4) 0.028(4) -0.035(4)
O63 0.169(8) 0.054(4) 0.133(7) -0.016(4) -0.041(6) 0.038(4)
C1 0.038(4) 0.030(3) 0.029(3) 0.005(3) 0.010(3) 0.005(3)
C2 0.040(5) 0.072(6) 0.093(7) -0.017(6) 0.005(5) -0.016(4)
C3 0.069(7) 0.070(6) 0.089(8) -0.013(6) -0.014(6) -0.016(5)
C4 0.084(7) 0.078(6) 0.065(6) -0.032(5) 0.011(6) -0.025(5)
C5 0.070(6) 0.048(5) 0.094(7) -0.037(5) 0.020(6) -0.003(4)
C6 0.078(6) 0.042(4) 0.076(6) -0.012(4) 0.009(5) -0.013(4)
C7 0.058(5) 0.054(4) 0.072(6) -0.013(5) 0.025(5) -0.016(4)
C21 0.043(4) 0.052(4) 0.059(5) 0.001(4) 0.020(4) 0.003(3)
C22 0.038(4) 0.068(5) 0.047(5) 0.003(4) 0.009(4) 0.003(4)
C23 0.048(4) 0.038(4) 0.049(4) 0.010(3) 0.020(4) 0.009(3)
C31 0.061(5) 0.046(4) 0.081(6) 0.004(4) 0.032(5) 0.011(4)
C32 0.074(6) 0.057(5) 0.049(5) 0.006(4) 0.011(4) 0.019(4)
C33 0.066(6) 0.043(4) 0.062(5) 0.000(4) -0.005(4) 0.016(4)
C41 0.074(6) 0.076(6) 0.053(6) 0.014(5) 0.006(5) 0.005(5)
C42 0.117(8) 0.064(5) 0.060(6) 0.025(5) 0.005(6) 0.007(5)
C43 0.086(7) 0.092(7) 0.071(7) 0.026(6) 0.030(6) 0.003(5)
C51 0.086(7) 0.072(6) 0.090(7) -0.005(5) 0.047(6) -0.008(5)
C52 0.085(7) 0.132(8) 0.060(6) -0.032(6) 0.041(6) -0.044(6)
C61 0.054(5) 0.054(5) 0.089(7) -0.013(5) 0.018(5) -0.004(4)
C62 0.072(6) 0.052(4) 0.058(6) -0.007(4) 0.014(5) -0.013(4)
C63 0.087(7) 0.054(5) 0.068(6) -0.001(5) -0.005(5) 0.021(5)
C71 0.051(5) 0.055(4) 0.055(5) -0.007(4) 0.026(4) -0.016(4)
C72 0.063(6) 0.099(7) 0.069(6) -0.025(5) 0.012(5) -0.024(5)
C73 0.098(7) 0.047(4) 0.074(6) -0.007(4) 0.042(6) -0.013(4)
C74 0.092(7) 0.068(5) 0.090(7) -0.021(5) 0.062(6) -0.026(5)
C75 0.050(5) 0.057(4) 0.036(4) -0.002(4) 0.006(4) 0.005(3)
C76 0.051(5) 0.053(4) 0.062(5) 0.006(4) 0.010(4) 0.013(4)
C77 0.087(7) 0.089(6) 0.041(5) 0.007(5) 0.016(5) 0.007(5)
C78 0.054(5) 0.077(6) 0.077(6) -0.019(5) 0.001(5) -0.003(4)
C79 0.052(5) 0.048(4) 0.054(5) -0.010(4) 0.025(4) 0.009(3)
C80 0.058(6) 0.087(6) 0.097(8) -0.011(6) 0.017(5) 0.028(5)
C81 0.098(7) 0.053(4) 0.081(7) -0.018(5) 0.049(6) 0.000(4)
C82 0.092(7) 0.051(4) 0.055(5) -0.011(4) 0.021(5) 0.006(4)
C85 0.048(5) 0.070(5) 0.100(7) 0.012(5) 0.020(5) 0.005(4)
C86 0.079(7) 0.084(6) 0.121(9) 0.039(6) 0.041(7) -0.003(5)
C87 0.094(8) 0.066(6) 0.127(10) -0.025(6) -0.002(7) 0.012(5)
C88 0.050(6) 0.098(7) 0.143(10) 0.028(7) 0.032(6) 0.022(5)
C89 0.063(6) 0.074(5) 0.067(6) 0.014(5) 0.025(5) -0.006(4)
C90 0.129(10) 0.140(9) 0.073(7) 0.005(7) 0.053(7) 0.029(8)
C91 0.048(6) 0.125(8) 0.093(8) 0.025(7) 0.029(5) -0.008(5)
C92 0.076(7) 0.094(7) 0.077(7) 0.036(6) 0.012(5) -0.013(5)
C93 0.057(5) 0.078(6) 0.055(5) -0.007(5) 0.006(4) -0.007(4)
C94 0.051(6) 0.146(9) 0.066(6) 0.005(7) -0.008(5) -0.015(6)
C95 0.093(8) 0.080(6) 0.096(8) -0.023(6) 0.004(6) -0.020(6)
C96 0.070(6) 0.129(8) 0.049(5) -0.001(6) 0.010(5) 0.001(6)

loop_
_atom_type_symbol
_atom_type_description
_atom_type_scat_dispersion_real
_atom_type_scat_dispersion_imag
_atom_type_scat_source
C C 0.0033 0.0016 'International Tables Vol C Tables 4.2.6.8 and 6.1.1.4'
H H 0.0000 0.0000 'International Tables Vol C Tables 4.2.6.8 and 6.1.1.4'
O O 0.0106 0.0060 'International Tables Vol C Tables 4.2.6.8 and 6.1.1.4'
P P 0.1023 0.0942 'International Tables Vol C Tables 4.2.6.8 and 6.1.1.4'
Ru Ru -1.2594 0.8363 'International Tables Vol C Tables 4.2.6.8 and 6.1.1.4'
Pd Pd -0.9988 1.0072 'International Tables Vol C Tables 4.2.6.8 and 6.1.1.4'

loop_
_geom_angle_atom_site_label_1
_geom_angle_atom_site_label_2
_geom_angle_atom_site_label_3
_geom_angle
C23 Pd1 P1 109.85(19)
C23 Pd1 Ru3 93.9(2)
P1 Pd1 Ru3 151.47(5)
C23 Pd1 Ru2 45.57(19)
P1 Pd1 Ru2 142.38(5)
Ru3 Pd1 Ru2 66.047(19)
C61 Pd2 C52 84.6(4)
C61 Pd2 P2 111.6(2)
C52 Pd2 P2 112.1(3)
C61 Pd2 Ru5 89.3(3)
C52 Pd2 Ru5 42.2(2)
P2 Pd2 Ru5 146.88(6)
C61 Pd2 Ru6 44.2(2)
C52 Pd2 Ru6 87.4(3)
P2 Pd2 Ru6 149.08(6)
Ru5 Pd2 Ru6 62.78(2)
C61 Pd2 Ru2 100.5(2)
C52 Pd2 Ru2 101.6(2)
P2 Pd2 Ru2 134.84(5)
Ru5 Pd2 Ru2 59.452(18)
Ru6 Pd2 Ru2 56.911(17)
C1 Ru1 C7 141.4(3)
C1 Ru1 C4 142.0(3)
C7 Ru1 C4 76.6(3)
C1 Ru1 C5 140.6(3)
C7 Ru1 C5 65.0(3)
C4 Ru1 C5 36.6(3)
C1 Ru1 C6 140.4(3)
C7 Ru1 C6 36.3(3)
C4 Ru1 C6 65.0(3)
C5 Ru1 C6 35.9(3)
C1 Ru1 C2 142.3(3)
C7 Ru1 C2 36.3(3)
C4 Ru1 C2 64.9(3)
C5 Ru1 C2 77.1(3)
C6 Ru1 C2 65.4(3)
C1 Ru1 C3 143.2(3)
C7 Ru1 C3 64.2(3)
C4 Ru1 C3 36.5(3)
C5 Ru1 C3 65.5(3)
C6 Ru1 C3 76.4(3)
C2 Ru1 C3 35.3(3)
C1 Ru1 Ru2 46.51(17)
C7 Ru1 Ru2 105.9(2)
C4 Ru1 Ru2 141.9(3)
C5 Ru1 Ru2 108.8(3)
C6 Ru1 Ru2 94.0(2)
C2 Ru1 Ru2 136.9(3)
C3 Ru1 Ru2 169.7(3)
C1 Ru1 Ru3 46.71(17)
C7 Ru1 Ru3 101.4(2)
C4 Ru1 Ru3 152.5(3)
C5 Ru1 Ru3 164.1(3)
C6 Ru1 Ru3 128.2(2)
C2 Ru1 Ru3 96.9(2)
C3 Ru1 Ru3 117.6(3)
Ru2 Ru1 Ru3 65.508(19)
C1 Ru1 Ru4 47.98(17)
C7 Ru1 Ru4 143.9(2)
C4 Ru1 Ru4 105.2(3)
C5 Ru1 Ru4 135.7(3)
C6 Ru1 Ru4 170.2(2)
C2 Ru1 Ru4 110.8(2)
C3 Ru1 Ru4 95.4(2)
Ru2 Ru1 Ru4 94.46(2)
Ru3 Ru1 Ru4 60.228(19)
C1 Ru1 Ru5 46.51(17)
C7 Ru1 Ru5 157.0(2)
C4 Ru1 Ru5 98.9(2)
C5 Ru1 Ru5 97.7(2)
C6 Ru1 Ru5 121.2(2)
C2 Ru1 Ru5 159.4(3)
C3 Ru1 Ru5 124.4(3)
Ru2 Ru1 Ru5 63.69(2)
Ru3 Ru1 Ru5 92.80(2)
Ru4 Ru1 Ru5 59.13(2)
C21 Ru2 C22 96.4(3)
C21 Ru2 C23 89.7(3)
C22 Ru2 C23 90.3(3)
C21 Ru2 C1 116.5(3)
C22 Ru2 C1 134.3(3)
C23 Ru2 C1 118.9(3)
C21 Ru2 Pd1 132.3(2)
C22 Ru2 Pd1 78.0(2)
C23 Ru2 Pd1 43.75(18)
C1 Ru2 Pd1 98.74(16)
C21 Ru2 Ru1 89.0(2)
C22 Ru2 Ru1 174.2(2)
C23 Ru2 Ru1 87.8(2)
C1 Ru2 Ru1 43.19(16)
Pd1 Ru2 Ru1 96.93(2)
C21 Ru2 Ru6 133.3(2)
C22 Ru2 Ru6 89.1(2)
C23 Ru2 Ru6 136.80(18)
C1 Ru2 Ru6 45.42(16)
Pd1 Ru2 Ru6 94.21(2)
Ru1 Ru2 Ru6 88.59(2)
C21 Ru2 Ru5 79.4(2)
C22 Ru2 Ru5 124.4(2)
C23 Ru2 Ru5 144.3(2)
C1 Ru2 Ru5 43.49(16)
Pd1 Ru2 Ru5 142.21(2)
Ru1 Ru2 Ru5 58.412(19)
Ru6 Ru2 Ru5 60.091(18)
C21 Ru2 Ru3 146.2(2)
C22 Ru2 Ru3 116.9(2)
C23 Ru2 Ru3 85.12(18)
C1 Ru2 Ru3 42.11(16)
Pd1 Ru2 Ru3 56.628(17)
Ru1 Ru2 Ru3 57.489(18)
Ru6 Ru2 Ru3 57.323(17)
Ru5 Ru2 Ru3 85.60(2)
C21 Ru2 Pd2 82.5(2)
C22 Ru2 Pd2 70.7(2)
C23 Ru2 Pd2 158.3(2)
C1 Ru2 Pd2 82.62(17)
Pd1 Ru2 Pd2 135.80(2)
Ru1 Ru2 Pd2 112.10(2)
Ru6 Ru2 Pd2 55.791(17)
Ru5 Ru2 Pd2 53.779(17)
Ru3 Ru2 Pd2 112.41(2)
C31 Ru3 C32 93.5(3)
C31 Ru3 C33 92.0(4)
C32 Ru3 C33 90.8(3)
C31 Ru3 C1 131.0(3)
C32 Ru3 C1 133.8(3)
C33 Ru3 C1 98.2(3)
C31 Ru3 Pd1 68.5(3)
C32 Ru3 Pd1 85.1(2)
C33 Ru3 Pd1 159.7(3)
C1 Ru3 Pd1 98.98(16)
C31 Ru3 Ru1 90.2(2)
C32 Ru3 Ru1 176.2(3)
C33 Ru3 Ru1 88.2(2)
C1 Ru3 Ru1 42.89(16)
Pd1 Ru3 Ru1 97.08(2)
C31 Ru3 Ru4 129.7(3)
C32 Ru3 Ru4 116.8(2)
C33 Ru3 Ru4 51.5(2)
C1 Ru3 Ru4 47.62(16)
Pd1 Ru3 Ru4 146.60(3)
Ru1 Ru3 Ru4 59.892(19)
C31 Ru3 Ru6 163.6(3)
C32 Ru3 Ru6 87.7(3)
C33 Ru3 Ru6 104.3(2)
C1 Ru3 Ru6 46.06(16)
Pd1 Ru3 Ru6 95.43(2)
Ru1 Ru3 Ru6 88.95(2)
Ru4 Ru3 Ru6 62.85(2)
C31 Ru3 Ru2 108.0(2)
C32 Ru3 Ru2 122.4(2)
C33 Ru3 Ru2 138.8(2)
C1 Ru3 Ru2 41.66(16)
Pd1 Ru3 Ru2 57.324(17)
Ru1 Ru3 Ru2 57.002(18)
Ru4 Ru3 Ru2 89.28(2)
Ru6 Ru3 Ru2 58.385(17)
C42 Ru4 C41 89.3(4)
C42 Ru4 C1 135.3(3)
C41 Ru4 C1 135.4(3)
C42 Ru4 C43 92.0(4)
C41 Ru4 C43 85.4(4)
C1 Ru4 C43 90.8(3)
C42 Ru4 C33 97.3(4)
C41 Ru4 C33 85.5(3)
C1 Ru4 C33 89.1(3)
C43 Ru4 C33 166.8(3)
C42 Ru4 Ru5 118.2(3)
C41 Ru4 Ru5 118.6(3)
C1 Ru4 Ru5 47.03(15)
C43 Ru4 Ru5 43.9(2)
C33 Ru4 Ru5 135.54(19)
C42 Ru4 Ru1 178.1(3)
C41 Ru4 Ru1 92.6(3)
C1 Ru4 Ru1 42.88(16)
C43 Ru4 Ru1 87.6(2)
C33 Ru4 Ru1 83.33(18)
Ru5 Ru4 Ru1 60.437(19)
C42 Ru4 Ru3 119.5(3)
C41 Ru4 Ru3 120.6(3)
C1 Ru4 Ru3 46.35(15)
C43 Ru4 Ru3 137.0(2)
C33 Ru4 Ru3 43.6(2)
Ru5 Ru4 Ru3 93.38(2)
Ru1 Ru4 Ru3 59.880(19)
C42 Ru4 Ru6 91.5(3)
C41 Ru4 Ru6 179.2(3)
C1 Ru4 Ru6 43.83(16)
C43 Ru4 Ru6 94.8(3)
C33 Ru4 Ru6 94.2(2)
Ru5 Ru4 Ru6 61.225(19)
Ru1 Ru4 Ru6 86.70(2)
Ru3 Ru4 Ru6 58.791(19)
C51 Ru5 C52 87.0(4)
C51 Ru5 C43 93.1(4)
C52 Ru5 C43 87.3(4)
C51 Ru5 C1 132.9(3)
C52 Ru5 C1 138.2(3)
C43 Ru5 C1 100.1(3)
C51 Ru5 Pd2 109.5(3)
C52 Ru5 Pd2 55.9(3)
C43 Ru5 Pd2 133.9(3)
C1 Ru5 Pd2 93.01(17)
C51 Ru5 Ru4 129.5(3)
C52 Ru5 Ru4 120.5(4)
C43 Ru5 Ru4 51.9(3)
C1 Ru5 Ru4 48.53(16)
Pd2 Ru5 Ru4 120.96(3)
C51 Ru5 Ru1 91.9(3)
C52 Ru5 Ru1 178.8(3)
C43 Ru5 Ru1 92.9(3)
C1 Ru5 Ru1 42.88(16)
Pd2 Ru5 Ru1 124.54(3)
Ru4 Ru5 Ru1 60.43(2)
C51 Ru5 Ru6 164.9(3)
C52 Ru5 Ru6 93.8(3)
C43 Ru5 Ru6 101.9(3)
C1 Ru5 Ru6 44.40(16)
Pd2 Ru5 Ru6 59.591(19)
Ru4 Ru5 Ru6 62.33(2)
Ru1 Ru5 Ru6 87.28(2)
C51 Ru5 Ru2 108.8(3)
C52 Ru5 Ru2 122.4(3)
C43 Ru5 Ru2 142.9(3)
C1 Ru5 Ru2 43.19(16)
Pd2 Ru5 Ru2 66.77(2)
Ru4 Ru5 Ru2 91.72(2)
Ru1 Ru5 Ru2 57.894(18)
Ru6 Ru5 Ru2 58.398(17)
C63 Ru6 C62 90.3(4)
C63 Ru6 C61 87.6(4)
C62 Ru6 C61 90.4(4)
C63 Ru6 C1 124.4(3)
C62 Ru6 C1 123.1(3)
C61 Ru6 C1 129.4(3)
C63 Ru6 Pd2 132.2(3)
C62 Ru6 Pd2 95.2(3)
C61 Ru6 Pd2 45.0(2)
C1 Ru6 Pd2 91.27(16)
C63 Ru6 Ru3 96.6(3)
C62 Ru6 Ru3 91.6(2)
C61 Ru6 Ru3 175.3(2)
C1 Ru6 Ru3 46.18(16)
Pd2 Ru6 Ru3 130.56(2)
C63 Ru6 Ru2 160.5(3)
C62 Ru6 Ru2 86.8(2)
C61 Ru6 Ru2 111.6(2)
C1 Ru6 Ru2 45.03(16)
Pd2 Ru6 Ru2 67.298(19)
Ru3 Ru6 Ru2 64.292(18)
C63 Ru6 Ru5 125.7(3)
C62 Ru6 Ru5 143.5(2)
C61 Ru6 Ru5 85.8(2)
C1 Ru6 Ru5 44.34(16)
Pd2 Ru6 Ru5 57.632(19)
Ru3 Ru6 Ru5 90.11(2)
Ru2 Ru6 Ru5 61.512(18)
C63 Ru6 Ru4 82.2(3)
C62 Ru6 Ru4 147.6(3)
C61 Ru6 Ru4 120.6(3)
C1 Ru6 Ru4 45.10(16)
Pd2 Ru6 Ru4 113.25(2)
Ru3 Ru6 Ru4 58.360(19)
Ru2 Ru6 Ru4 90.10(2)
Ru5 Ru6 Ru4 56.447(19)
C75 P1 C71 108.3(3)
C75 P1 C79 108.4(3)
C71 P1 C79 109.6(3)
C75 P1 Pd1 113.6(2)
C71 P1 Pd1 112.8(2)
C79 P1 Pd1 104.0(2)
C85 P2 C89 109.3(4)
C85 P2 C93 110.0(4)
C89 P2 C93 105.7(4)
C85 P2 Pd2 106.1(3)
C89 P2 Pd2 115.8(3)
C93 P2 Pd2 110.0(3)
Ru1 C1 Ru2 90.3(2)
Ru1 C1 Ru5 90.6(2)
Ru2 C1 Ru5 93.3(2)
Ru1 C1 Ru6 178.1(3)
Ru2 C1 Ru6 89.6(2)
Ru5 C1 Ru6 91.3(2)
Ru1 C1 Ru3 90.4(2)
Ru2 C1 Ru3 96.2(2)
Ru5 C1 Ru3 170.4(3)
Ru6 C1 Ru3 87.8(2)
Ru1 C1 Ru4 89.1(2)
Ru2 C1 Ru4 177.7(3)
Ru5 C1 Ru4 84.4(2)
Ru6 C1 Ru4 91.1(2)
Ru3 C1 Ru4 86.0(2)
C3 C2 C7 118.9(9)
C3 C2 Ru1 72.4(5)
C7 C2 Ru1 70.2(5)
C3 C2 H2 120.6
C7 C2 H2 120.6
Ru1 C2 H2 129.0
C2 C3 C4 120.3(10)
C2 C3 Ru1 72.3(5)
C4 C3 Ru1 70.2(5)
C2 C3 H3 119.9
C4 C3 H3 119.9
Ru1 C3 H3 130.2
C5 C4 C3 120.5(9)
C5 C4 Ru1 72.6(5)
C3 C4 Ru1 73.4(5)
C5 C4 H4 119.7
C3 C4 H4 119.7
Ru1 C4 H4 126.2
C6 C5 C4 119.1(9)
C6 C5 Ru1 72.2(4)
C4 C5 Ru1 70.8(4)
C6 C5 H5 120.5
C4 C5 H5 120.5
Ru1 C5 H5 128.8
C5 C6 C7 119.6(9)
C5 C6 Ru1 71.9(4)
C7 C6 Ru1 70.8(4)
C5 C6 H6 120.2
C7 C6 H6 120.2
Ru1 C6 H6 129.5
C6 C7 C2 121.7(8)
C6 C7 Ru1 72.9(4)
C2 C7 Ru1 73.5(4)
C6 C7 H7 119.2
C2 C7 H7 119.2
Ru1 C7 H7 126.4
O21 C21 Ru2 174.0(6)
O22 C22 Ru2 174.4(7)
O23 C23 Pd1 126.6(5)
O23 C23 Ru2 142.7(5)
Pd1 C23 Ru2 90.7(3)
O31 C31 Ru3 172.5(8)
O32 C32 Ru3 176.2(7)
O33 C33 Ru3 144.4(7)
O33 C33 Ru4 130.2(7)
Ru3 C33 Ru4 84.9(3)
O41 C41 Ru4 177.2(9)
O42 C42 Ru4 178.0(9)
O43 C43 Ru5 145.7(8)
O43 C43 Ru4 130.0(8)
Ru5 C43 Ru4 84.2(3)
O51 C51 Ru5 177.1(11)
O52 C52 Ru5 159.1(9)
O52 C52 Pd2 119.0(8)
Ru5 C52 Pd2 81.9(3)
O61 C61 Ru6 144.3(7)
O61 C61 Pd2 124.7(6)
Ru6 C61 Pd2 90.8(3)
O62 C62 Ru6 176.1(8)
O63 C63 Ru6 175.6(9)
C73 C71 C72 105.7(7)
C73 C71 C74 107.6(6)
C72 C71 C74 108.4(6)
C73 C71 P1 111.5(5)
C72 C71 P1 108.5(5)
C74 C71 P1 114.6(5)
C71 C72 H72A 109.5
C71 C72 H72B 109.5
H72A C72 H72B 109.5
C71 C72 H72C 109.5
H72A C72 H72C 109.5
H72B C72 H72C 109.5
C71 C73 H73A 109.5
C71 C73 H73B 109.5
H73A C73 H73B 109.5
C71 C73 H73C 109.5
H73A C73 H73C 109.5
H73B C73 H73C 109.5
C71 C74 H74A 109.5
C71 C74 H74B 109.5
H74A C74 H74B 109.5
C71 C74 H74C 109.5
H74A C74 H74C 109.5
H74B C74 H74C 109.5
C78 C75 C77 107.8(6)
C78 C75 C76 105.3(6)
C77 C75 C76 107.4(6)
C78 C75 P1 110.5(5)
C77 C75 P1 115.8(5)
C76 C75 P1 109.4(5)
C75 C76 H76A 109.5
C75 C76 H76B 109.5
H76A C76 H76B 109.5
C75 C76 H76C 109.5
H76A C76 H76C 109.5
H76B C76 H76C 109.5
C75 C77 H77A 109.5
C75 C77 H77B 109.5
H77A C77 H77B 109.5
C75 C77 H77C 109.5
H77A C77 H77C 109.5
H77B C77 H77C 109.5
C75 C78 H78A 109.5
C75 C78 H78B 109.5
H78A C78 H78B 109.5
C75 C78 H78C 109.5
H78A C78 H78C 109.5
H78B C78 H78C 109.5
C81 C79 C80 108.7(6)
C81 C79 C82 108.7(6)
C80 C79 C82 105.2(7)
C81 C79 P1 117.1(5)
C80 C79 P1 109.0(5)
C82 C79 P1 107.6(4)
C79 C80 H80A 109.5
C79 C80 H80B 109.5
H80A C80 H80B 109.5
C79 C80 H80C 109.5
H80A C80 H80C 109.5
H80B C80 H80C 109.5
C79 C81 H81A 109.5
C79 C81 H81B 109.5
H81A C81 H81B 109.5
C79 C81 H81C 109.5
H81A C81 H81C 109.5
H81B C81 H81C 109.5
C79 C82 H82A 109.5
C79 C82 H82B 109.5
H82A C82 H82B 109.5
C79 C82 H82C 109.5
H82A C82 H82C 109.5
H82B C82 H82C 109.5
C88 C85 C86 106.9(8)
C88 C85 C87 108.4(8)
C86 C85 C87 109.9(8)
C88 C85 P2 115.8(6)
C86 C85 P2 108.2(6)
C87 C85 P2 107.5(6)
C85 C86 H86A 109.5
C85 C86 H86B 109.5
H86A C86 H86B 109.5
C85 C86 H86C 109.5
H86A C86 H86C 109.5
H86B C86 H86C 109.5
C85 C87 H87A 109.5
C85 C87 H87B 109.5
H87A C87 H87B 109.5
C85 C87 H87C 109.5
H87A C87 H87C 109.5
H87B C87 H87C 109.5
C85 C88 H88A 109.5
C85 C88 H88B 109.5
H88A C88 H88B 109.5
C85 C88 H88C 109.5
H88A C88 H88C 109.5
H88B C88 H88C 109.5
C92 C89 C91 109.4(7)
C92 C89 C90 106.5(8)
C91 C89 C90 106.2(7)
C92 C89 P2 110.0(6)
C91 C89 P2 116.5(6)
C90 C89 P2 107.7(6)
C89 C90 H90A 109.5
C89 C90 H90B 109.5
H90A C90 H90B 109.5
C89 C90 H90C 109.5
H90A C90 H90C 109.5
H90B C90 H90C 109.5
C89 C91 H91A 109.5
C89 C91 H91B 109.5
H91A C91 H91B 109.5
C89 C91 H91C 109.5
H91A C91 H91C 109.5
H91B C91 H91C 109.5
C89 C92 H92A 109.5
C89 C92 H92B 109.5
H92A C92 H92B 109.5
C89 C92 H92C 109.5
H92A C92 H92C 109.5
H92B C92 H92C 109.5
C95 C93 C96 106.5(8)
C95 C93 C94 109.7(7)
C96 C93 C94 108.9(7)
C95 C93 P2 110.1(6)
C96 C93 P2 107.1(6)
C94 C93 P2 114.1(6)
C93 C94 H94A 109.5
C93 C94 H94B 109.5
H94A C94 H94B 109.5
C93 C94 H94C 109.5
H94A C94 H94C 109.5
H94B C94 H94C 109.5
C93 C95 H95A 109.5
C93 C95 H95B 109.5
H95A C95 H95B 109.5
C93 C95 H95C 109.5
H95A C95 H95C 109.5
H95B C95 H95C 109.5
C93 C96 H96A 109.5
C93 C96 H96B 109.5
H96A C96 H96B 109.5
C93 C96 H96C 109.5
H96A C96 H96C 109.5
H96B C96 H96C 109.5

loop_
_geom_bond_atom_site_label_1
_geom_bond_atom_site_label_2
_geom_bond_distance
Pd1 C23 1.955(6)
Pd1 P1 2.4030(18)
Pd1 Ru3 2.8052(8)
Pd1 Ru2 2.8275(7)
Pd2 C61 2.024(8)
Pd2 C52 2.345(9)
Pd2 P2 2.431(2)
Pd2 Ru5 2.8047(8)
Pd2 Ru6 2.8639(8)
Pd2 Ru2 3.1947(8)
Ru1 C1 1.936(6)
Ru1 C7 2.203(7)
Ru1 C4 2.204(8)
Ru1 C5 2.227(7)
Ru1 C6 2.230(7)
Ru1 C2 2.245(8)
Ru1 C3 2.245(9)
Ru1 Ru2 2.8292(8)
Ru1 Ru3 2.8447(7)
Ru1 Ru4 2.8450(8)
Ru1 Ru5 2.8451(8)
Ru2 C21 1.873(7)
Ru2 C22 1.894(8)
Ru2 C23 2.019(6)
Ru2 C1 2.053(6)
Ru2 Ru6 2.9014(7)
Ru2 Ru5 2.9941(8)
Ru2 Ru3 3.0698(7)
Ru3 C31 1.894(8)
Ru3 C32 1.898(8)
Ru3 C33 1.975(8)
Ru3 C1 2.071(6)
Ru3 Ru4 2.8546(8)
Ru3 Ru6 2.8678(8)
Ru4 C42 1.858(9)
Ru4 C41 1.875(10)
Ru4 C1 2.114(6)
Ru4 C43 2.220(9)
Ru4 C33 2.244(9)
Ru4 Ru5 2.8075(8)
Ru4 Ru6 2.9835(8)
Ru5 C51 1.854(9)
Ru5 C52 1.905(9)
Ru5 C43 1.959(10)
Ru5 C1 2.064(6)
Ru5 Ru6 2.9529(8)
Ru6 C63 1.862(8)
Ru6 C62 1.899(9)
Ru6 C61 1.996(8)
Ru6 C1 2.066(6)
P1 C75 1.875(7)
P1 C71 1.901(7)
P1 C79 1.912(6)
P2 C85 1.900(8)
P2 C89 1.907(8)
P2 C93 1.932(8)
O21 C21 1.139(7)
O22 C22 1.143(9)
O23 C23 1.175(7)
O31 C31 1.141(9)
O32 C32 1.126(8)
O33 C33 1.179(9)
O41 C41 1.131(10)
O42 C42 1.146(9)
O43 C43 1.163(10)
O51 C51 1.132(9)
O52 C52 1.137(9)
O61 C61 1.167(9)
O62 C62 1.135(9)
O63 C63 1.145(9)
C2 C3 1.361(12)
C2 C7 1.385(11)
C2 H2 0.9300
C3 C4 1.394(12)
C3 H3 0.9300
C4 C5 1.393(12)
C4 H4 0.9300
C5 C6 1.373(11)
C5 H5 0.9300
C6 C7 1.383(11)
C6 H6 0.9300
C7 H7 0.9300
C71 C73 1.523(10)
C71 C72 1.536(11)
C71 C74 1.575(9)
C72 H72A 0.9600
C72 H72B 0.9600
C72 H72C 0.9600
C73 H73A 0.9600
C73 H73B 0.9600
C73 H73C 0.9600
C74 H74A 0.9600
C74 H74B 0.9600
C74 H74C 0.9600
C75 C78 1.540(10)
C75 C77 1.552(10)
C75 C76 1.554(9)
C76 H76A 0.9600
C76 H76B 0.9600
C76 H76C 0.9600
C77 H77A 0.9600
C77 H77B 0.9600
C77 H77C 0.9600
C78 H78A 0.9600
C78 H78B 0.9600
C78 H78C 0.9600
C79 C81 1.524(10)
C79 C80 1.532(11)
C79 C82 1.539(10)
C80 H80A 0.9600
C80 H80B 0.9600
C80 H80C 0.9600
C81 H81A 0.9600
C81 H81B 0.9600
C81 H81C 0.9600
C82 H82A 0.9600
C82 H82B 0.9600
C82 H82C 0.9600
C85 C88 1.554(11)
C85 C86 1.559(12)
C85 C87 1.570(13)
C86 H86A 0.9600
C86 H86B 0.9600
C86 H86C 0.9600
C87 H87A 0.9600
C87 H87B 0.9600
C87 H87C 0.9600
C88 H88A 0.9600
C88 H88B 0.9600
C88 H88C 0.9600
C89 C92 1.498(11)
C89 C91 1.536(12)
C89 C90 1.585(12)
C90 H90A 0.9600
C90 H90B 0.9600
C90 H90C 0.9600
C91 H91A 0.9600
C91 H91B 0.9600
C91 H91C 0.9600
C92 H92A 0.9600
C92 H92B 0.9600
C92 H92C 0.9600
C93 C95 1.514(11)
C93 C96 1.523(11)
C93 C94 1.556(11)
C94 H94A 0.9600
C94 H94B 0.9600
C94 H94C 0.9600
C95 H95A 0.9600
C95 H95B 0.9600
C95 H95C 0.9600
C96 H96A 0.9600
C96 H96B 0.9600
C96 H96C 0.9600
